data_7200119
loop_
_publ_author_name
'Kendrick, John'
'Gourlay, Matthew D.'
'Neumann, Marcus A.'
'Leusen, Frank J. J.'

_publ_section_title
;
 Predicting spontaneous racemate resolution using recent developments in
 crystal structure prediction
;
_journal_issue 11
_journal_name_full CrystEngComm
_journal_page_first 2391
_journal_page_last 2399
_journal_paper_doi 10.1039/b909038j
_journal_volume 11
_journal_year 2009
_space_group_IT_number 14
_symmetry_cell_setting monoclinic
_symmetry_Int_Tables_number 14
_symmetry_space_group_name_Hall '-P 2ybc'
_symmetry_space_group_name_H-M 'P 1 21/c 1'
_cell_angle_alpha 90.000000
_cell_angle_beta 163.762321
_cell_angle_gamma 90.000000
_cell_length_a 16.356279
_cell_length_b 10.607081
_cell_length_c 10.649009
_cell_volume 516.609
_cod_data_source_file 5HMO_racemic.cif
_cod_data_source_block 5HMO_R_2
_cod_original_sg_symbol_H-M 'P 2_1/c'
_cod_struct_determination_method theoretical
_cod_database_code 7200119

loop_
_symmetry_equiv_pos_site_id
_symmetry_equiv_pos_as_xyz
1 x,y,z
2 -x,y+1/2,-z+1/2
3 -x,-y,-z
4 x,-y+1/2,z+1/2

loop_
_atom_site_label
_atom_site_type_symbol
_atom_site_fract_x
_atom_site_fract_y
_atom_site_fract_z
C46 C 1.034334 0.576529 1.839779
C47 C 0.895612 0.706910 1.609143
O48 O 0.622019 0.706783 1.277018
C49 C 0.578926 0.590239 1.264131
N50 N 0.797929 0.512195 1.556583
O51 O 0.358537 0.567324 1.003633
C52 C 0.821960 0.732884 1.363230
O53 O 1.077065 0.770999 1.671979
H54 H 1.092812 0.528249 1.838264
H55 H 1.229107 0.584549 2.186714
H56 H 1.030769 0.783251 1.846292
H57 H 0.815404 0.422343 1.619575
H58 H 0.722499 0.649685 1.172354
H59 H 0.663599 0.810567 1.125846
H60 H 1.183268 0.694943 1.796403
